data_4022286
loop_
_publ_author_name
'Jun-ya Chiba'
'Kentaro Tanaka'
'Yukinori Ohshiro'
'Ryosuke Miyake'
'Shuichi Hiraoka'
'Motoo Shiro'
'Mitsuhiko Shionoya'

_publ_section_title
;
 Artificial Nucleosides Possessing Metal Binding Sites
 at the 3'- and 5'-Positions of the Deoxyribose Moieties
;
_journal_name_full 'Journal of Organic Chemistry'
_journal_page_first 331
_journal_page_last 338
_journal_paper_doi 10.1021/jo026026l
_journal_volume 68
_journal_year 2003
_chemical_formula_moiety 'C10 H14 N2 O3 S2 '
_chemical_formula_sum 'C10 H14 N2 O3 S2'
_chemical_formula_weight 274.35
_space_group_IT_number 19
_symmetry_cell_setting orthorhombic
_symmetry_Int_Tables_number 19
_symmetry_space_group_name_Hall 'P 2ac 2ab'
_symmetry_space_group_name_H-M 'P 21 21 21'
_audit_creation_date 'Sat Jun  1 11:38:44 2002'
_audit_creation_method 'by teXsan'
_cell_angle_alpha 90
_cell_angle_beta 90
_cell_angle_gamma 90
_cell_formula_units_Z 4
_cell_length_a 5.7703(4)
_cell_length_b 13.323(1)
_cell_length_c 15.976(1)
_cell_measurement_reflns_used 17311
_cell_measurement_temperature 123.2
_cell_measurement_theta_max 30.0
_cell_measurement_theta_min 1.5
_cell_volume 1228.2(2)
_computing_cell_refinement 'PROCESS-AUTO (Rigaku, 1998)'
_computing_data_collection 'PROCESS-AUTO (Rigaku, 1998)'
_computing_data_reduction 'teXsan (MSC & Rigaku, 1999)'
_computing_molecular_graphics 'ORTEP (Johnson, 1976)'
_computing_publication_material 'teXsan (MSC & Rigaku, 1999)'
_computing_structure_refinement 'teXsan (MSC & Rigaku, 1999)'
_computing_structure_solution 'SIR97 (Altomare, 1999)'
_diffrn_detector_area_resol_mean 10.00
_diffrn_measured_fraction_theta_full 0.9798
_diffrn_measured_fraction_theta_max 0.9798
_diffrn_measurement_device_type 'Rigaku RAXIS-RAPID Imaging Plate'
_diffrn_measurement_method \w
_diffrn_radiation_type 'Mo K\a'
_diffrn_radiation_wavelength 0.7107
_diffrn_reflns_av_R_equivalents 0.095
_diffrn_reflns_limit_h_max 7
_diffrn_reflns_limit_h_min -8
_diffrn_reflns_limit_k_max 18
_diffrn_reflns_limit_k_min -18
_diffrn_reflns_limit_l_max 22
_diffrn_reflns_limit_l_min -21
_diffrn_reflns_number 7759
_diffrn_reflns_theta_full 30.01
_diffrn_reflns_theta_max 30.01
_exptl_absorpt_coefficient_mu 0.431
_exptl_absorpt_correction_T_max 0.991
_exptl_absorpt_correction_T_min 0.778
_exptl_absorpt_correction_type multi-scan
_exptl_absorpt_process_details 'ABSCOR (Higashi, 1995)'
_exptl_crystal_colour colorless
_exptl_crystal_density_diffrn 1.484
_exptl_crystal_density_method 'not measured'
_exptl_crystal_description needle
_exptl_crystal_size_max 0.400
_exptl_crystal_size_mid 0.050
_exptl_crystal_size_min 0.020
_refine_diff_density_max 0.64
_refine_diff_density_min -0.63
_refine_ls_abs_structure_details
;
Determined relative to the chiralities of the carbons already known.  The
Flack's parameter refined by use of 3345 reflections including 1309 Friedel 
pairs seems to be reasonable in spite of smallness of the anomalous 
dispersion effects of sulfurs for Mo K\a.
;
_refine_ls_abs_structure_Flack 0.19(9)
_refine_ls_extinction_method none
_refine_ls_goodness_of_fit_ref 1.071
_refine_ls_hydrogen_treatment noref
_refine_ls_number_parameters 155
_refine_ls_number_reflns 2036
_refine_ls_R_factor_gt 0.0542
_refine_ls_shift/su_max 0.0002
_refine_ls_structure_factor_coef Fsqd
_refine_ls_weighting_details 'w = 1/[\s^2^(Fo^2^) + (0.02800(Max(Fo^2^,0) + 2Fc^2^)/3)^2^]'
_refine_ls_weighting_scheme calc
_refine_ls_wR_factor_ref 0.1155
_reflns_number_gt 1289
_reflns_number_total 2037
_reflns_threshold_expression F^2^>2.0\s(F^2^)
_cod_data_source_file jo026026l-2_s2_1.cif
_cod_data_source_block RGK604raplt_Tokyo_Univ._(P
_cod_original_sg_symbol_H-M 'P 21 21 21   '
_cod_original_formula_sum 'C10 H14 N2 O3 S2 '
_cod_database_code 4022286

loop_
_symmetry_equiv_pos_as_xyz
x,y,z
1/2-x,-y,1/2+z
1/2+x,1/2-y,-z
-x,1/2+y,1/2-z

loop_
_atom_site_label
_atom_site_type_symbol
_atom_site_fract_x
_atom_site_fract_y
_atom_site_fract_z
_atom_site_U_iso_or_equiv
_atom_site_adp_type
_atom_site_occupancy
_atom_site_calc_flag
S1 S 0.2977(2) 0.7380(1) 0.77401(8) 0.0244(3) Uani 1.00 d
S2 S 0.5740(2) 0.65846(10) 0.53678(8) 0.0237(3) Uani 1.00 d
O1 O 0.8618(5) 0.8241(2) 0.6472(2) 0.0185(8) Uani 1.00 d
O2 O 1.1656(5) 1.0598(3) 0.6743(2) 0.0216(8) Uani 1.00 d
O3 O 0.8506(5) 1.2129(2) 0.4484(2) 0.0195(8) Uani 1.00 d
N1 N 0.8212(6) 0.9965(3) 0.6245(2) 0.0147(8) Uani 1.00 d
N2 N 0.9947(6) 1.1348(3) 0.5625(2) 0.0185(9) Uani 1.00 d
C1 C 0.8141(8) 0.9181(3) 0.6884(3) 0.0154(9) Uani 1.00 d
C2 C 0.5799(7) 0.9052(4) 0.7326(3) 0.0174(10) Uani 1.00 d
C3 C 0.4952(7) 0.8022(4) 0.7045(3) 0.019(1) Uani 1.00 d
C4 C 0.7249(8) 0.7502(3) 0.6877(3) 0.0162(9) Uani 1.00 d
C5 C 0.7245(8) 0.6545(4) 0.6367(3) 0.020(1) Uani 1.00 d
C6 C 1.0051(8) 1.0629(4) 0.6237(3) 0.0179(10) Uani 1.00 d
C7 C 0.8319(7) 1.1444(4) 0.5003(3) 0.0160(10) Uani 1.00 d
C8 C 0.6497(7) 1.0712(4) 0.5021(3) 0.0162(9) Uani 1.00 d
C9 C 0.6498(7) 1.0021(4) 0.5636(3) 0.0153(10) Uani 1.00 d
C10 C 0.4622(8) 1.0762(4) 0.4354(3) 0.021(1) Uani 1.00 d
H1 H 0.9307 0.9307 0.7290 0.0185 Uiso 1.00 calc
H1S H 0.4057 0.7278 0.8446 0.0359 Uiso 1.00 d
H2N H 1.1143 1.1838 0.5632 0.0222 Uiso 1.00 calc
H2S H 0.7156 0.7269 0.5061 0.0359 Uiso 1.00 d
H2a H 0.5986 0.9071 0.7916 0.0209 Uiso 1.00 calc
H2b H 0.4745 0.9561 0.7158 0.0209 Uiso 1.00 calc
H3 H 0.4188 0.8106 0.6523 0.0222 Uiso 1.00 calc
H4 H 0.7948 0.7358 0.7402 0.0194 Uiso 1.00 calc
H5a H 0.6538 0.6036 0.6697 0.0237 Uiso 1.00 calc
H5b H 0.8812 0.6369 0.6260 0.0237 Uiso 1.00 calc
H9 H 0.5267 0.9548 0.5654 0.0184 Uiso 1.00 calc
H10a H 0.3560 1.0225 0.4432 0.0248 Uiso 1.00 calc
H10b H 0.3822 1.1383 0.4396 0.0248 Uiso 1.00 calc
H10c H 0.5311 1.0708 0.3815 0.0248 Uiso 1.00 calc

loop_
_atom_site_aniso_label
_atom_site_aniso_U_11
_atom_site_aniso_U_22
_atom_site_aniso_U_33
_atom_site_aniso_U_12
_atom_site_aniso_U_13
_atom_site_aniso_U_23
S1 0.0166(5) 0.0330(8) 0.0236(6) -0.0055(5) 0.0011(5) 0.0077(6)
S2 0.0228(5) 0.0250(7) 0.0233(6) -0.0002(6) -0.0053(5) -0.0011(6)
O1 0.022(2) 0.015(2) 0.018(2) 0.000(1) 0.002(1) -0.001(1)
O2 0.019(2) 0.028(2) 0.019(2) -0.002(2) -0.005(1) 0.002(1)
O3 0.021(1) 0.013(1) 0.024(2) 0.003(1) 0.006(1) 0.008(1)
N1 0.019(2) 0.012(2) 0.013(2) 0.003(2) 0.001(1) 0.002(1)
N2 0.017(2) 0.016(2) 0.022(2) -0.001(2) 0.000(1) 0.004(1)
C1 0.020(2) 0.011(2) 0.014(2) 0.000(2) 0.001(2) 0.002(1)
C2 0.013(2) 0.023(2) 0.016(2) 0.000(2) -0.002(2) 0.008(2)
C3 0.018(2) 0.022(2) 0.016(2) 0.002(1) 0.000(1) 0.005(2)
C4 0.018(2) 0.019(2) 0.011(2) -0.002(2) -0.004(2) 0.003(1)
C5 0.022(2) 0.017(2) 0.021(2) 0.006(2) -0.003(2) 0.001(2)
C6 0.021(2) 0.013(2) 0.020(2) 0.003(2) -0.003(1) -0.004(2)
C7 0.014(2) 0.018(2) 0.016(2) 0.001(2) 0.008(1) 0.005(2)
C8 0.017(2) 0.015(2) 0.017(2) 0.003(2) 0.011(1) -0.002(2)
C9 0.012(2) 0.017(2) 0.017(2) 0.001(2) 0.000(2) -0.003(2)
C10 0.025(2) 0.018(2) 0.019(2) -0.004(2) -0.002(2) -0.002(2)

loop_
_atom_type_symbol
_atom_type_description
_atom_type_scat_dispersion_real
_atom_type_scat_dispersion_imag
_atom_type_scat_source
C C 0.003 0.002
;International Tables for Crystallography
(1992, Vol. C, Tables 4.2.6.8 and 6.1.1.1)
;
H H 0.000 0.000
;International Tables for Crystallography
(1992, Vol. C, Table 6.1.1.2)
;
N N 0.006 0.003
;International Tables for Crystallography
(1992, Vol. C, Tables 4.2.6.8 and 6.1.1.1)
;
O O 0.011 0.006
;International Tables for Crystallography
(1992, Vol. C, Tables 4.2.6.8 and 6.1.1.1)
;
S S 0.125 0.123
;International Tables for Crystallography
(1992, Vol. C, Tables 4.2.6.8 and 6.1.1.1)
;

loop_
_geom_angle_atom_site_label_1
_geom_angle_atom_site_label_2
_geom_angle_atom_site_label_3
_geom_angle
_geom_angle_publ_flag
C3 S1 H1S 106.3 no
C5 S2 H2S 92.9 no
C1 O1 C4 106.8(3) yes
C1 N1 C6 119.1(3) yes
C1 N1 C9 120.4(4) yes
C6 N1 C9 120.4(4) yes
C6 N2 C7 127.7(4) yes
C6 N2 H2N 116.1 no
C7 N2 H2N 116.2 no
O1 C1 N1 107.3(3) yes
O1 C1 C2 106.3(4) yes
O1 C1 H1 109.3 no
N1 C1 C2 115.2(4) yes
N1 C1 H1 109.3 no
C2 C1 H1 109.2 no
C1 C2 C3 104.4(4) yes
C1 C2 H2a 110.7 no
C1 C2 H2b 110.7 no
C3 C2 H2a 110.7 no
C3 C2 H2b 110.7 no
H2a C2 H2b 109.5 no
S1 C3 C2 116.6(3) yes
S1 C3 C4 116.3(3) yes
S1 C3 H3 107.6 no
C2 C3 C4 100.5(3) yes
C2 C3 H3 107.6 no
C4 C3 H3 107.6 no
O1 C4 C3 104.4(3) yes
O1 C4 C5 109.9(3) yes
O1 C4 H4 107.8 no
C3 C4 C5 118.6(4) yes
C3 C4 H4 107.8 no
C5 C4 H4 107.9 no
S2 C5 C4 116.7(3) yes
S2 C5 H5a 107.6 no
S2 C5 H5b 107.7 no
C4 C5 H5a 107.6 no
C4 C5 H5b 107.7 no
H5a C5 H5b 109.4 no
O2 C6 N1 123.4(4) yes
O2 C6 N2 121.7(4) yes
N1 C6 N2 114.9(4) yes
O3 C7 N2 119.6(4) yes
O3 C7 C8 125.4(4) yes
N2 C7 C8 115.0(4) yes
C7 C8 C9 118.7(4) yes
C7 C8 C10 118.6(4) yes
C9 C8 C10 122.8(4) yes
N1 C9 C8 123.2(4) yes
N1 C9 H9 118.4 no
C8 C9 H9 118.4 no
C8 C10 H10a 109.5 no
C8 C10 H10b 109.4 no
C8 C10 H10c 109.5 no
H10a C10 H10b 109.5 no
H10a C10 H10c 109.5 no
H10b C10 H10c 109.5 no

loop_
_geom_bond_atom_site_label_1
_geom_bond_atom_site_label_2
_geom_bond_distance
_geom_bond_publ_flag
S1 C3 1.807(4) yes
S1 H1S 1.295 no
S2 C5 1.818(4) yes
S2 H2S 1.319 no
O1 C1 1.440(5) yes
O1 C4 1.419(5) yes
O2 C6 1.230(5) yes
O3 C7 1.237(6) yes
N1 C1 1.461(6) yes
N1 C6 1.381(6) yes
N1 C9 1.390(5) yes
N2 C6 1.370(6) yes
N2 C7 1.374(6) yes
N2 H2N 0.950 no
C1 C2 1.534(6) yes
C1 H1 0.950 no
C2 C3 1.523(7) yes
C2 H2a 0.950 no
C2 H2b 0.950 no
C3 C4 1.520(6) yes
C3 H3 0.950 no
C4 C5 1.513(7) yes
C4 H4 0.950 no
C5 H5a 0.951 no
C5 H5b 0.950 no
C7 C8 1.434(6) yes
C8 C9 1.347(6) yes
C8 C10 1.521(6) yes
C9 H9 0.950 no
C10 H10a 0.950 no
C10 H10b 0.950 no
C10 H10c 0.950 no

loop_
_geom_contact_atom_site_label_1
_geom_contact_atom_site_label_2
_geom_contact_distance
_geom_contact_site_symmetry_2
S1 C6 3.341(5) 4_646
S1 N2 3.400(4) 4_646
S1 O1 3.428(3) 1_455
S1 O3 3.508(3) 2_675
S1 C4 3.585(4) 1_455
S2 O1 3.193(3) 3_466
O2 C2 3.290(5) 1_655
O2 C5 3.334(5) 4_756
O2 C9 3.395(5) 1_655
O2 C4 3.420(6) 4_756
O3 N2 2.893(5) 3_476
O3 C10 3.430(6) 3_576
O3 C8 3.446(6) 3_576
O3 C7 3.464(5) 3_576
O3 O3 3.467(3) 3_576
O3 O3 3.467(3) 3_476
N2 C10 3.466(6) 1_655
C5 C10 3.556(7) 3_566

loop_
_geom_hbond_atom_site_label_D
_geom_hbond_atom_site_label_H
_geom_hbond_atom_site_label_A
_geom_hbond_distance_DH
_geom_hbond_distance_HA
_geom_hbond_distance_DA
_geom_hbond_angle_DHA
N2 H2N O3 0.95 1.95 2.893(5) 173.6

loop_
_cod_related_entry_id
_cod_related_entry_database
_cod_related_entry_code
1 ChemSpider 9001502
